data_2208464
loop_
_publ_author_name
'Yin, Zhi-Gang'
'Qian, Heng-Yu'
'Jia, Jia'
'Zhang, Chun-Xia'

_publ_section_title
;
 <i>N</i>-(1-Ferrocenylethyl)-<i>N</i>-(1-phenylethyl)methylamine
;
_journal_coeditor_code XU6108
_journal_issue 3
_journal_name_full 'Acta Crystallographica Section E'
_journal_page_first m511
_journal_page_last m512
_journal_paper_doi 10.1107/S1600536806004740
_journal_volume 62
_journal_year 2006
_chemical_formula_iupac '[Fe (C5 H5) (C16 H20 N)]'
_chemical_formula_moiety 'C21 H25 Fe N'
_chemical_formula_sum 'C21 H25 Fe N'
_chemical_formula_weight 347.27
_chemical_melting_point 198
_chemical_name_common
;
{1-[N-methyl-N-(1-phenylethyl)amino]ethyl}ferrocene
;
_chemical_name_systematic
;
N-(1-Ferrocenylethyl)-N-(1-phenylethyl)methylamine
;
_space_group_IT_number 4
_symmetry_cell_setting monoclinic
_symmetry_space_group_name_Hall 'P 2yb'
_symmetry_space_group_name_H-M 'P 1 21 1'
_atom_sites_solution_hydrogens geom
_atom_sites_solution_primary direct
_atom_sites_solution_secondary difmap
_cell_angle_alpha 90.00
_cell_angle_beta 97.82(3)
_cell_angle_gamma 90.00
_cell_formula_units_Z 2
_cell_length_a 5.8833(12)
_cell_length_b 10.748(2)
_cell_length_c 14.191(3)
_cell_measurement_reflns_used 714
_cell_measurement_temperature 291(2)
_cell_measurement_theta_max 12.4
_cell_measurement_theta_min 2.1
_cell_volume 889.0(3)
_computing_cell_refinement 'SAINT (Bruker, 2000)'
_computing_data_collection 'SMART (Bruker, 2000)'
_computing_data_reduction SAINT
_computing_molecular_graphics SHELXTL
_computing_publication_material SHELXTL
_computing_structure_refinement SHELXTL
_computing_structure_solution 'SHELXTL (Bruker, 2000)'
_diffrn_ambient_temperature 291(2)
_diffrn_measured_fraction_theta_full 1.00
_diffrn_measured_fraction_theta_max 1.00
_diffrn_measurement_device_type 'Bruker SMART APEX CCD area-detector'
_diffrn_measurement_method '\f and \w'
_diffrn_radiation_monochromator graphite
_diffrn_radiation_source 'sealed tube'
_diffrn_radiation_type MoK\a
_diffrn_radiation_wavelength 0.71073
_diffrn_reflns_av_R_equivalents 0.060
_diffrn_reflns_av_sigmaI/netI 0.068
_diffrn_reflns_limit_h_max 7
_diffrn_reflns_limit_h_min -7
_diffrn_reflns_limit_k_max 13
_diffrn_reflns_limit_k_min -13
_diffrn_reflns_limit_l_max 17
_diffrn_reflns_limit_l_min -17
_diffrn_reflns_number 5026
_diffrn_reflns_theta_full 26.0
_diffrn_reflns_theta_max 26.0
_diffrn_reflns_theta_min 1.4
_diffrn_standards_interval_count 0
_diffrn_standards_interval_time 0
_diffrn_standards_number 0
_exptl_absorpt_coefficient_mu 0.847
_exptl_absorpt_correction_T_max 0.876
_exptl_absorpt_correction_T_min 0.849
_exptl_absorpt_correction_type multi-scan
_exptl_absorpt_process_details '(SADABS; Bruker, 2000)'
_exptl_crystal_colour orange
_exptl_crystal_density_diffrn 1.297
_exptl_crystal_description block
_exptl_crystal_F_000 368
_exptl_crystal_size_max 0.20
_exptl_crystal_size_mid 0.18
_exptl_crystal_size_min 0.16
_refine_diff_density_max 0.33
_refine_diff_density_min -0.45
_refine_ls_abs_structure_details 'Flack (1983), 1394 Friedel Pairs'
_refine_ls_abs_structure_Flack 0.06(3)
_refine_ls_extinction_method none
_refine_ls_goodness_of_fit_ref 1.067
_refine_ls_hydrogen_treatment constr
_refine_ls_matrix_type full
_refine_ls_number_parameters 208
_refine_ls_number_reflns 3239
_refine_ls_number_restraints 1
_refine_ls_restrained_S_all 1.067
_refine_ls_R_factor_all 0.062
_refine_ls_R_factor_gt 0.056
_refine_ls_shift/su_max 0.000
_refine_ls_shift/su_mean 0.000
_refine_ls_structure_factor_coef Fsqd
_refine_ls_weighting_details 'calc w = 1/[\s^2^(Fo^2^)+(0.0644P)^2^+0.55P] where P = (Fo^2^+2Fc^2^)/3'
_refine_ls_weighting_scheme calc
_refine_ls_wR_factor_gt 0.128
_refine_ls_wR_factor_ref 0.130
_reflns_number_gt 2928
_reflns_number_total 3239
_reflns_threshold_expression I>2\s(I)
_cod_data_source_file xu6108.cif
_cod_data_source_block I
_cod_original_sg_symbol_H-M 'P 21'
_cod_database_code 2208464
_cod_database_fobs_code 2208464

loop_
_symmetry_equiv_pos_as_xyz
'x, y, z'
'-x, y+1/2, -z'

loop_
_atom_site_type_symbol
_atom_site_label
_atom_site_fract_x
_atom_site_fract_y
_atom_site_fract_z
_atom_site_U_iso_or_equiv
_atom_site_adp_type
_atom_site_calc_flag
_atom_site_refinement_flags
_atom_site_occupancy
Fe Fe1 0.51940(10) 0.85961(7) 0.36379(4) 0.02886(18) Uani d . 1
N N1 0.2664(7) 0.8054(4) 0.0590(3) 0.0275(8) Uani d . 1
C C1 0.5643(8) 0.6780(5) 0.4086(4) 0.0347(11) Uani d . 1
H H1A 0.5067 0.6045 0.3720 0.042 Uiso calc R 1
C C2 0.7782(8) 0.7338(5) 0.4062(4) 0.0346(11) Uani d . 1
H H2A 0.8963 0.7060 0.3684 0.041 Uiso calc R 1
C C3 0.7931(8) 0.8328(4) 0.4657(3) 0.0353(13) Uani d . 1
H H3A 0.9256 0.8885 0.4786 0.042 Uiso calc R 1
C C4 0.5879(8) 0.8430(5) 0.5065(3) 0.0339(12) Uani d . 1
H H4A 0.5544 0.9044 0.5537 0.041 Uiso calc R 1
C C5 0.4451(8) 0.7451(5) 0.4694(4) 0.0324(11) Uani d . 1
H H5A 0.2919 0.7259 0.4853 0.039 Uiso calc R 1
C C6 0.2194(9) 0.9202(5) 0.2888(3) 0.0367(11) Uani d . 1
H H6A 0.0651 0.8931 0.2984 0.044 Uiso calc R 1
C C7 0.3422(9) 1.0221(5) 0.3355(4) 0.0377(12) Uani d . 1
H H7A 0.2880 1.0781 0.3822 0.045 Uiso calc R 1
C C8 0.5540(8) 1.0272(5) 0.3020(4) 0.0363(12) Uani d . 1
H H8A 0.6756 1.0878 0.3215 0.044 Uiso calc R 1
C C9 0.5625(11) 0.9327(6) 0.2342(4) 0.0436(13) Uani d . 1
H H9A 0.6925 0.9159 0.1995 0.052 Uiso calc R 1
C C10 0.3585(7) 0.8649(7) 0.2256(3) 0.0358(10) Uani d . 1
C C11 0.3029(9) 0.7548(4) 0.1581(4) 0.0332(11) Uani d . 1
H H11A 0.4410 0.7029 0.1633 0.040 Uiso calc R 1
C C12 0.2412(10) 0.7068(5) -0.0155(4) 0.0393(12) Uani d . 1
H H12A 0.1013 0.6593 -0.0101 0.047 Uiso calc R 1
C C13 0.2191(10) 0.7653(4) -0.1136(4) 0.0377(12) Uani d . 1
C C14 0.3994(10) 0.8343(5) -0.1411(4) 0.0423(14) Uani d . 1
H H14A 0.5363 0.8423 -0.1003 0.051 Uiso calc R 1
C C15 0.3729(9) 0.8921(4) -0.2313(4) 0.0359(12) Uani d . 1
H H15A 0.4892 0.9429 -0.2479 0.043 Uiso calc R 1
C C16 0.1785(9) 0.8744(7) -0.2943(4) 0.0438(13) Uani d . 1
H H16A 0.1635 0.9111 -0.3542 0.053 Uiso calc R 1
C C17 0.0063(9) 0.8021(5) -0.2684(4) 0.0378(12) Uani d . 1
H H17A -0.1245 0.7875 -0.3117 0.045 Uiso calc R 1
C C18 0.0249(10) 0.7501(6) -0.1780(4) 0.0442(13) Uani d . 1
H H18A -0.0968 0.7040 -0.1608 0.053 Uiso calc R 1
C C19 0.1104(9) 0.6728(6) 0.1846(4) 0.0401(12) Uani d . 1
H H19A 0.0832 0.6058 0.1397 0.060 Uiso calc R 1
H H19B -0.0269 0.7214 0.1834 0.060 Uiso calc R 1
H H19C 0.1533 0.6395 0.2472 0.060 Uiso calc R 1
C C20 0.0696(8) 0.8911(4) 0.0445(4) 0.0340(12) Uani d . 1
H H20A 0.0516 0.9223 -0.0194 0.051 Uiso calc R 1
H H20B 0.0959 0.9593 0.0883 0.051 Uiso calc R 1
H H20C -0.0671 0.8476 0.0553 0.051 Uiso calc R 1
C C21 0.4457(10) 0.6173(6) -0.0029(5) 0.0480(16) Uani d . 1
H H21A 0.4610 0.5814 0.0596 0.072 Uiso calc R 1
H H21B 0.5832 0.6620 -0.0107 0.072 Uiso calc R 1
H H21C 0.4211 0.5525 -0.0497 0.072 Uiso calc R 1

loop_
_atom_site_aniso_label
_atom_site_aniso_U_11
_atom_site_aniso_U_22
_atom_site_aniso_U_33
_atom_site_aniso_U_12
_atom_site_aniso_U_13
_atom_site_aniso_U_23
Fe1 0.0291(3) 0.0301(3) 0.0258(3) 0.0066(4) -0.0020(2) 0.0019(3)
N1 0.027(2) 0.0238(18) 0.030(2) 0.0010(15) -0.0032(16) -0.0030(16)
C1 0.032(3) 0.040(3) 0.030(2) 0.016(2) -0.0055(19) 0.012(2)
C2 0.028(2) 0.041(3) 0.034(3) 0.012(2) -0.0011(19) 0.012(2)
C3 0.030(2) 0.033(3) 0.037(2) 0.0006(19) -0.0142(18) 0.013(2)
C4 0.041(2) 0.027(3) 0.032(2) 0.019(2) -0.0020(17) 0.003(2)
C5 0.032(3) 0.033(3) 0.035(3) 0.016(2) 0.015(2) 0.014(2)
C6 0.039(3) 0.041(3) 0.029(2) 0.013(2) 0.001(2) 0.000(2)
C7 0.034(3) 0.045(3) 0.029(3) 0.016(2) -0.012(2) -0.011(2)
C8 0.027(2) 0.045(3) 0.035(3) -0.012(2) -0.004(2) 0.006(2)
C9 0.056(3) 0.049(3) 0.024(2) -0.010(3) -0.001(2) 0.007(2)
C10 0.034(2) 0.044(3) 0.027(2) -0.003(3) -0.0022(16) -0.012(3)
C11 0.044(3) 0.020(2) 0.035(3) -0.0041(19) 0.000(2) 0.0043(19)
C12 0.048(3) 0.034(3) 0.035(3) 0.002(2) 0.004(2) 0.002(2)
C13 0.054(3) 0.019(2) 0.038(3) 0.003(2) -0.001(2) -0.0070(19)
C14 0.054(3) 0.039(4) 0.031(2) -0.007(2) -0.004(2) -0.003(2)
C15 0.045(3) 0.026(3) 0.042(3) -0.0106(19) 0.024(2) 0.0038(19)
C16 0.043(3) 0.045(4) 0.043(3) 0.009(3) 0.004(2) 0.012(3)
C17 0.036(3) 0.034(3) 0.037(3) 0.011(2) -0.017(2) -0.003(2)
C18 0.045(3) 0.049(3) 0.036(3) -0.005(3) -0.008(2) -0.002(2)
C19 0.035(3) 0.049(3) 0.036(3) -0.008(2) 0.003(2) 0.007(2)
C20 0.031(2) 0.032(3) 0.035(2) 0.0161(18) -0.0075(18) 0.0015(18)
C21 0.055(5) 0.047(3) 0.038(3) 0.024(3) -0.007(3) -0.017(2)

loop_
_atom_type_symbol
_atom_type_description
_atom_type_scat_dispersion_real
_atom_type_scat_dispersion_imag
_atom_type_scat_source
C C 0.0033 0.0016 'International Tables Vol C Tables 4.2.6.8 and 6.1.1.4'
H H 0.0000 0.0000 'International Tables Vol C Tables 4.2.6.8 and 6.1.1.4'
N N 0.0061 0.0033 'International Tables Vol C Tables 4.2.6.8 and 6.1.1.4'
Fe Fe 0.3463 0.8444 'International Tables Vol C Tables 4.2.6.8 and 6.1.1.4'

loop_
_geom_angle_atom_site_label_1
_geom_angle_atom_site_label_2
_geom_angle_atom_site_label_3
_geom_angle
_geom_angle_publ_flag
C4 Fe1 C8 119.7(2) ?
C4 Fe1 C5 40.6(2) ?
C8 Fe1 C5 154.5(2) ?
C4 Fe1 C3 40.8(2) ?
C8 Fe1 C3 108.51(19) ?
C5 Fe1 C3 67.6(2) ?
C4 Fe1 C6 126.3(2) ?
C8 Fe1 C6 67.7(2) ?
C5 Fe1 C6 108.7(2) ?
C3 Fe1 C6 164.1(2) ?
C4 Fe1 C7 107.4(2) ?
C8 Fe1 C7 40.0(2) ?
C5 Fe1 C7 120.5(2) ?
C3 Fe1 C7 126.4(2) ?
C6 Fe1 C7 40.8(2) ?
C4 Fe1 C9 154.6(2) ?
C8 Fe1 C9 40.3(2) ?
C5 Fe1 C9 163.8(2) ?
C3 Fe1 C9 120.7(2) ?
C6 Fe1 C9 67.3(2) ?
C7 Fe1 C9 67.5(2) ?
C4 Fe1 C1 66.8(2) ?
C8 Fe1 C1 163.8(2) ?
C5 Fe1 C1 39.6(2) ?
C3 Fe1 C1 65.8(2) ?
C6 Fe1 C1 122.0(2) ?
C7 Fe1 C1 155.6(2) ?
C9 Fe1 C1 127.9(2) ?
C4 Fe1 C10 164.00(19) ?
C8 Fe1 C10 67.9(3) ?
C5 Fe1 C10 127.0(3) ?
C3 Fe1 C10 153.9(2) ?
C6 Fe1 C10 40.7(2) ?
C7 Fe1 C10 68.5(2) ?
C9 Fe1 C10 39.7(2) ?
C1 Fe1 C10 110.1(3) ?
C4 Fe1 C2 67.1(2) ?
C8 Fe1 C2 126.5(2) ?
C5 Fe1 C2 67.19(19) ?
C3 Fe1 C2 38.6(2) ?
C6 Fe1 C2 155.9(2) ?
C7 Fe1 C2 162.3(2) ?
C9 Fe1 C2 109.7(2) ?
C1 Fe1 C2 39.6(2) ?
C10 Fe1 C2 121.4(2) ?
C20 N1 C12 110.3(4) yes
C20 N1 C11 111.6(4) yes
C12 N1 C11 113.3(4) yes
C5 C1 C2 109.0(5) ?
C5 C1 Fe1 69.2(3) ?
C2 C1 Fe1 70.4(3) ?
C5 C1 H1A 125.5 ?
C2 C1 H1A 125.5 ?
Fe1 C1 H1A 125.5 ?
C3 C2 C1 107.7(5) ?
C3 C2 Fe1 69.5(3) ?
C1 C2 Fe1 70.0(3) ?
C3 C2 H2A 126.2 ?
C1 C2 H2A 126.2 ?
Fe1 C2 H2A 126.2 ?
C2 C3 C4 109.2(5) ?
C2 C3 Fe1 71.9(3) ?
C4 C3 Fe1 69.0(3) ?
C2 C3 H3A 125.4 ?
C4 C3 H3A 125.4 ?
Fe1 C3 H3A 125.4 ?
C5 C4 C3 106.9(4) ?
C5 C4 Fe1 70.3(3) ?
C3 C4 Fe1 70.2(3) ?
C5 C4 H4A 126.5 ?
C3 C4 H4A 126.5 ?
Fe1 C4 H4A 126.5 ?
C1 C5 C4 107.2(4) ?
C1 C5 Fe1 71.2(3) ?
C4 C5 Fe1 69.2(3) ?
C1 C5 H5A 126.4 ?
C4 C5 H5A 126.4 ?
Fe1 C5 H5A 126.4 ?
C10 C6 C7 108.4(5) ?
C10 C6 Fe1 70.4(3) ?
C7 C6 Fe1 69.8(3) ?
C10 C6 H6A 125.8 ?
C7 C6 H6A 125.8 ?
Fe1 C6 H6A 125.8 ?
C8 C7 C6 107.0(5) ?
C8 C7 Fe1 69.2(3) ?
C6 C7 Fe1 69.3(3) ?
C8 C7 H7A 126.5 ?
C6 C7 H7A 126.5 ?
Fe1 C7 H7A 126.5 ?
C7 C8 C9 108.8(5) ?
C7 C8 Fe1 70.8(3) ?
C9 C8 Fe1 70.7(3) ?
C7 C8 H8A 125.6 ?
C9 C8 H8A 125.6 ?
Fe1 C8 H8A 125.6 ?
C10 C9 C8 109.1(5) ?
C10 C9 Fe1 70.6(3) ?
C8 C9 Fe1 69.0(3) ?
C10 C9 H9A 125.5 ?
C8 C9 H9A 125.5 ?
Fe1 C9 H9A 125.5 ?
C9 C10 C6 106.8(6) ?
C9 C10 C11 124.6(5) ?
C6 C10 C11 128.7(5) ?
C9 C10 Fe1 69.7(3) ?
C6 C10 Fe1 68.9(3) ?
C11 C10 Fe1 127.3(5) ?
N1 C11 C19 115.2(4) yes
N1 C11 C10 107.4(4) yes
C19 C11 C10 113.4(4) ?
N1 C11 H11A 106.8 ?
C19 C11 H11A 106.8 ?
C10 C11 H11A 106.8 ?
N1 C12 C13 110.1(4) yes
N1 C12 C21 111.3(4) yes
C13 C12 C21 109.6(5) ?
N1 C12 H12A 108.6 ?
C13 C12 H12A 108.6 ?
C21 C12 H12A 108.6 ?
C18 C13 C14 118.3(5) ?
C18 C13 C12 121.4(5) ?
C14 C13 C12 120.3(5) ?
C13 C14 C15 119.6(5) ?
C13 C14 H14A 120.2 ?
C15 C14 H14A 120.2 ?
C16 C15 C14 120.7(5) ?
C16 C15 H15A 119.6 ?
C14 C15 H15A 119.6 ?
C17 C16 C15 119.2(5) ?
C17 C16 H16A 120.4 ?
C15 C16 H16A 120.4 ?
C16 C17 C18 120.6(5) ?
C16 C17 H17A 119.7 ?
C18 C17 H17A 119.7 ?
C13 C18 C17 121.4(6) ?
C13 C18 H18A 119.3 ?
C17 C18 H18A 119.3 ?
C11 C19 H19A 109.5 ?
C11 C19 H19B 109.5 ?
H19A C19 H19B 109.5 ?
C11 C19 H19C 109.5 ?
H19A C19 H19C 109.5 ?
H19B C19 H19C 109.5 ?
N1 C20 H20A 109.5 ?
N1 C20 H20B 109.5 ?
H20A C20 H20B 109.5 ?
N1 C20 H20C 109.5 ?
H20A C20 H20C 109.5 ?
H20B C20 H20C 109.5 ?
C12 C21 H21A 109.5 ?
C12 C21 H21B 109.5 ?
H21A C21 H21B 109.5 ?
C12 C21 H21C 109.5 ?
H21A C21 H21C 109.5 ?
H21B C21 H21C 109.5 ?

loop_
_geom_bond_atom_site_label_1
_geom_bond_atom_site_label_2
_geom_bond_distance
_geom_bond_publ_flag
Fe1 C4 2.018(5) ?
Fe1 C8 2.026(5) ?
Fe1 C5 2.032(5) ?
Fe1 C3 2.033(4) ?
Fe1 C6 2.039(5) ?
Fe1 C7 2.046(5) ?
Fe1 C9 2.048(5) ?
Fe1 C1 2.058(5) ?
Fe1 C10 2.059(4) ?
Fe1 C2 2.064(5) ?
N1 C20 1.472(6) ?
N1 C12 1.489(6) yes
N1 C11 1.497(6) yes
C1 C5 1.386(7) ?
C1 C2 1.398(8) ?
C1 H1A 0.9800 ?
C2 C3 1.355(8) ?
C2 H2A 0.9800 ?
C3 C4 1.412(7) ?
C3 H3A 0.9800 ?
C4 C5 1.404(8) ?
C4 H4A 0.9800 ?
C5 H5A 0.9800 ?
C6 C10 1.424(7) ?
C6 C7 1.425(8) ?
C6 H6A 0.9800 ?
C7 C8 1.394(8) ?
C7 H7A 0.9800 ?
C8 C9 1.404(8) ?
C8 H8A 0.9800 ?
C9 C10 1.396(8) ?
C9 H9A 0.9800 ?
C10 C11 1.529(8) ?
C11 C19 1.522(7) yes
C11 H11A 0.9800 ?
C12 C13 1.517(7) yes
C12 C21 1.532(7) yes
C12 H12A 0.9800 ?
C13 C18 1.372(8) ?
C13 C14 1.393(8) ?
C14 C15 1.412(7) ?
C14 H14A 0.9300 ?
C15 C16 1.367(8) ?
C15 H15A 0.9300 ?
C16 C17 1.366(8) ?
C16 H16A 0.9300 ?
C17 C18 1.390(8) yes
C17 H17A 0.9300 ?
C18 H18A 0.9300 ?
C19 H19A 0.9600 ?
C19 H19B 0.9600 ?
C19 H19C 0.9600 ?
C20 H20A 0.9600 ?
C20 H20B 0.9600 ?
C20 H20C 0.9600 ?
C21 H21A 0.9600 ?
C21 H21B 0.9600 ?
C21 H21C 0.9600 ?

loop_
_geom_torsion_atom_site_label_1
_geom_torsion_atom_site_label_2
_geom_torsion_atom_site_label_3
_geom_torsion_atom_site_label_4
_geom_torsion
C4 Fe1 C1 C5 38.8(3)
C8 Fe1 C1 C5 156.1(7)
C3 Fe1 C1 C5 83.5(3)
C6 Fe1 C1 C5 -80.7(4)
C7 Fe1 C1 C5 -42.3(6)
C9 Fe1 C1 C5 -165.4(3)
C10 Fe1 C1 C5 -124.3(3)
C2 Fe1 C1 C5 120.4(5)
C4 Fe1 C1 C2 -81.5(3)
C8 Fe1 C1 C2 35.7(9)
C5 Fe1 C1 C2 -120.4(5)
C3 Fe1 C1 C2 -36.8(3)
C6 Fe1 C1 C2 159.0(3)
C7 Fe1 C1 C2 -162.6(4)
C9 Fe1 C1 C2 74.2(4)
C10 Fe1 C1 C2 115.4(3)
C5 C1 C2 C3 0.9(5)
Fe1 C1 C2 C3 59.5(3)
C5 C1 C2 Fe1 -58.6(3)
C4 Fe1 C2 C3 -38.0(3)
C8 Fe1 C2 C3 72.9(4)
C5 Fe1 C2 C3 -82.2(4)
C6 Fe1 C2 C3 -167.0(5)
C7 Fe1 C2 C3 37.2(8)
C9 Fe1 C2 C3 114.9(3)
C1 Fe1 C2 C3 -118.8(5)
C10 Fe1 C2 C3 157.3(3)
C4 Fe1 C2 C1 80.8(3)
C8 Fe1 C2 C1 -168.3(3)
C5 Fe1 C2 C1 36.6(3)
C3 Fe1 C2 C1 118.8(5)
C6 Fe1 C2 C1 -48.2(6)
C7 Fe1 C2 C1 156.1(6)
C9 Fe1 C2 C1 -126.3(3)
C10 Fe1 C2 C1 -83.9(4)
C1 C2 C3 C4 -0.6(5)
Fe1 C2 C3 C4 59.2(3)
C1 C2 C3 Fe1 -59.8(3)
C4 Fe1 C3 C2 119.8(5)
C8 Fe1 C3 C2 -125.9(3)
C5 Fe1 C3 C2 81.0(3)
C6 Fe1 C3 C2 160.5(7)
C7 Fe1 C3 C2 -166.8(3)
C9 Fe1 C3 C2 -83.3(4)
C1 Fe1 C3 C2 37.8(3)
C10 Fe1 C3 C2 -48.6(7)
C8 Fe1 C3 C4 114.3(3)
C5 Fe1 C3 C4 -38.7(3)
C6 Fe1 C3 C4 40.7(9)
C7 Fe1 C3 C4 73.4(4)
C9 Fe1 C3 C4 156.9(3)
C1 Fe1 C3 C4 -82.0(3)
C10 Fe1 C3 C4 -168.4(6)
C2 Fe1 C3 C4 -119.8(5)
C2 C3 C4 C5 0.1(5)
Fe1 C3 C4 C5 61.0(3)
C2 C3 C4 Fe1 -60.9(3)
C8 Fe1 C4 C5 158.6(3)
C3 Fe1 C4 C5 -117.2(4)
C6 Fe1 C4 C5 75.7(4)
C7 Fe1 C4 C5 116.8(3)
C9 Fe1 C4 C5 -169.0(5)
C1 Fe1 C4 C5 -37.9(3)
C10 Fe1 C4 C5 44.1(12)
C2 Fe1 C4 C5 -81.2(3)
C8 Fe1 C4 C3 -84.2(3)
C5 Fe1 C4 C3 117.2(4)
C6 Fe1 C4 C3 -167.2(3)
C7 Fe1 C4 C3 -126.1(3)
C9 Fe1 C4 C3 -51.8(7)
C1 Fe1 C4 C3 79.3(3)
C10 Fe1 C4 C3 161.3(10)
C2 Fe1 C4 C3 36.0(3)
C2 C1 C5 C4 -0.8(5)
Fe1 C1 C5 C4 -60.1(3)
C2 C1 C5 Fe1 59.3(3)
C3 C4 C5 C1 0.5(5)
Fe1 C4 C5 C1 61.4(3)
C3 C4 C5 Fe1 -61.0(3)
C4 Fe1 C5 C1 -117.6(4)
C8 Fe1 C5 C1 -164.8(4)
C3 Fe1 C5 C1 -78.6(3)
C6 Fe1 C5 C1 117.9(3)
C7 Fe1 C5 C1 161.2(3)
C9 Fe1 C5 C1 45.4(9)
C10 Fe1 C5 C1 76.3(4)
C2 Fe1 C5 C1 -36.7(3)
C8 Fe1 C5 C4 -47.2(5)
C3 Fe1 C5 C4 39.0(3)
C6 Fe1 C5 C4 -124.5(3)
C7 Fe1 C5 C4 -81.2(3)
C9 Fe1 C5 C4 162.9(8)
C1 Fe1 C5 C4 117.6(4)
C10 Fe1 C5 C4 -166.1(3)
C2 Fe1 C5 C4 80.9(3)
C4 Fe1 C6 C10 -167.2(4)
C8 Fe1 C6 C10 81.5(4)
C5 Fe1 C6 C10 -125.6(4)
C3 Fe1 C6 C10 160.8(7)
C7 Fe1 C6 C10 119.1(5)
C9 Fe1 C6 C10 37.7(4)
C1 Fe1 C6 C10 -83.9(4)
C2 Fe1 C6 C10 -49.9(7)
C4 Fe1 C6 C7 73.6(4)
C8 Fe1 C6 C7 -37.7(3)
C5 Fe1 C6 C7 115.3(3)
C3 Fe1 C6 C7 41.7(9)
C9 Fe1 C6 C7 -81.5(4)
C1 Fe1 C6 C7 156.9(3)
C10 Fe1 C6 C7 -119.1(5)
C2 Fe1 C6 C7 -169.0(5)
C10 C6 C7 C8 -0.9(6)
Fe1 C6 C7 C8 59.2(4)
C10 C6 C7 Fe1 -60.1(4)
C4 Fe1 C7 C8 115.7(3)
C5 Fe1 C7 C8 158.0(3)
C3 Fe1 C7 C8 74.7(4)
C6 Fe1 C7 C8 -118.5(4)
C9 Fe1 C7 C8 -37.8(3)
C1 Fe1 C7 C8 -172.1(5)
C10 Fe1 C7 C8 -80.7(3)
C2 Fe1 C7 C8 46.7(8)
C4 Fe1 C7 C6 -125.9(3)
C8 Fe1 C7 C6 118.5(4)
C5 Fe1 C7 C6 -83.5(3)
C3 Fe1 C7 C6 -166.9(3)
C9 Fe1 C7 C6 80.7(3)
C1 Fe1 C7 C6 -53.7(6)
C10 Fe1 C7 C6 37.7(3)
C2 Fe1 C7 C6 165.1(6)
C6 C7 C8 C9 1.4(6)
Fe1 C7 C8 C9 60.7(4)
C6 C7 C8 Fe1 -59.3(4)
C4 Fe1 C8 C7 -81.8(3)
C5 Fe1 C8 C7 -48.5(6)
C3 Fe1 C8 C7 -125.1(3)
C6 Fe1 C8 C7 38.4(3)
C9 Fe1 C8 C7 119.0(4)
C1 Fe1 C8 C7 168.3(7)
C10 Fe1 C8 C7 82.5(3)
C2 Fe1 C8 C7 -164.0(3)
C4 Fe1 C8 C9 159.2(3)
C5 Fe1 C8 C9 -167.5(5)
C3 Fe1 C8 C9 115.9(4)
C6 Fe1 C8 C9 -80.6(4)
C7 Fe1 C8 C9 -119.0(4)
C1 Fe1 C8 C9 49.3(9)
C10 Fe1 C8 C9 -36.5(3)
C2 Fe1 C8 C9 77.0(4)
C7 C8 C9 C10 -1.4(6)
Fe1 C8 C9 C10 59.4(4)
C7 C8 C9 Fe1 -60.8(4)
C4 Fe1 C9 C10 -166.4(5)
C8 Fe1 C9 C10 -120.4(5)
C5 Fe1 C9 C10 40.0(10)
C3 Fe1 C9 C10 157.0(4)
C6 Fe1 C9 C10 -38.5(4)
C7 Fe1 C9 C10 -82.9(4)
C1 Fe1 C9 C10 75.1(5)
C2 Fe1 C9 C10 115.8(4)
C4 Fe1 C9 C8 -45.9(7)
C5 Fe1 C9 C8 160.4(7)
C3 Fe1 C9 C8 -82.6(4)
C6 Fe1 C9 C8 81.9(4)
C7 Fe1 C9 C8 37.5(3)
C1 Fe1 C9 C8 -164.5(3)
C10 Fe1 C9 C8 120.4(5)
C2 Fe1 C9 C8 -123.8(3)
C8 C9 C10 C6 0.8(7)
Fe1 C9 C10 C6 59.2(4)
C8 C9 C10 C11 179.6(5)
Fe1 C9 C10 C11 -122.0(6)
C8 C9 C10 Fe1 -58.4(4)
C7 C6 C10 C9 0.0(6)
Fe1 C6 C10 C9 -59.7(4)
C7 C6 C10 C11 -178.7(5)
Fe1 C6 C10 C11 121.6(7)
C7 C6 C10 Fe1 59.7(4)
C4 Fe1 C10 C9 158.5(9)
C8 Fe1 C10 C9 37.0(4)
C5 Fe1 C10 C9 -167.0(4)
C3 Fe1 C10 C9 -50.0(8)
C6 Fe1 C10 C9 118.2(6)
C7 Fe1 C10 C9 80.3(4)
C1 Fe1 C10 C9 -125.8(4)
C2 Fe1 C10 C9 -83.3(5)
C4 Fe1 C10 C6 40.3(13)
C8 Fe1 C10 C6 -81.1(4)
C5 Fe1 C10 C6 74.8(5)
C3 Fe1 C10 C6 -168.2(4)
C7 Fe1 C10 C6 -37.9(4)
C9 Fe1 C10 C6 -118.2(6)
C1 Fe1 C10 C6 116.1(4)
C2 Fe1 C10 C6 158.6(3)
C4 Fe1 C10 C11 -83.0(11)
C8 Fe1 C10 C11 155.6(5)
C5 Fe1 C10 C11 -48.4(5)
C3 Fe1 C10 C11 68.6(7)
C6 Fe1 C10 C11 -123.3(6)
C7 Fe1 C10 C11 -161.1(5)
C9 Fe1 C10 C11 118.6(6)
C1 Fe1 C10 C11 -7.2(4)
C2 Fe1 C10 C11 35.3(5)
C20 N1 C11 C19 64.9(5)
C12 N1 C11 C19 -60.3(6)
C20 N1 C11 C10 -62.5(5)
C12 N1 C11 C10 172.3(4)
C9 C10 C11 N1 -70.3(7)
C6 C10 C11 N1 108.2(7)
Fe1 C10 C11 N1 -160.0(3)
C9 C10 C11 C19 161.3(6)
C6 C10 C11 C19 -20.2(8)
Fe1 C10 C11 C19 71.6(5)
C20 N1 C12 C13 57.5(5)
C11 N1 C12 C13 -176.6(4)
C20 N1 C12 C21 179.2(5)
C11 N1 C12 C21 -54.9(6)
N1 C12 C13 C18 -117.6(6)
C21 C12 C13 C18 119.6(6)
N1 C12 C13 C14 63.7(6)
C21 C12 C13 C14 -59.1(6)
C18 C13 C14 C15 3.6(8)
C12 C13 C14 C15 -177.6(5)
C13 C14 C15 C16 -4.4(8)
C14 C15 C16 C17 1.5(9)
C15 C16 C17 C18 2.0(9)
C14 C13 C18 C17 -0.2(8)
C12 C13 C18 C17 -178.9(5)
C16 C17 C18 C13 -2.7(9)
